data_7051014
loop_
_publ_author_name
'Pierre Braunstein'
'Fr\'ed\'eric Naud'
'Steven J. Rettig'

_publ_section_title
;
 A new class of anionic phosphinooxazoline ligands in palladium and
 ruthenium complexes: catalytic properties for the transfer
 hydrogenation of acetophenone
;
_journal_issue 1
_journal_name_full 'New J. Chem.'
_journal_page_first 32
_journal_page_last 39
_journal_paper_doi 10.1039/b004786o
_journal_volume 25
_journal_year 2001
_chemical_formula_moiety 'C32 H30 N2 O2 P2 Pd '
_chemical_formula_sum 'C32 H30 N2 O2 P2 Pd'
_chemical_formula_weight 642.95
_space_group_IT_number 14
_symmetry_cell_setting monoclinic
_symmetry_Int_Tables_number 14
_symmetry_space_group_name_Hall '-P 2yn'
_symmetry_space_group_name_H-M 'P 1 21/n 1'
_audit_creation_date 1998-03-26
_audit_creation_method 'by teXsan v1.8'
_audit_update_record
;
?
;
_cell_angle_alpha 90
_cell_angle_beta 115.2840(9)
_cell_angle_gamma 90
_cell_formula_units_Z 4
_cell_length_a 17.293(2)
_cell_length_b 9.7528(13)
_cell_length_c 17.6784(6)
_cell_measurement_reflns_used 14366
_cell_measurement_temperature 180.2
_cell_measurement_theta_max 30.0
_cell_measurement_theta_min 2.0
_cell_volume 2695.9(5)
_computing_cell_refinement 'MSC/AFC Diffractometer Control'
_computing_data_collection 'MSC/AFC Diffractometer Control'
_computing_data_reduction 'teXsan (MSC, 1992-1997)'
_computing_publication_material 'teXsan (MSC, 1992-1997)'
_computing_structure_refinement 'teXsan (MSC, 1992-1997)'
_computing_structure_solution
;
'DIRDIF92 PATTY (Beurskens, 1992)
;
_diffrn_ambient_temperature 180.2
_diffrn_measurement_device_type 'Quantum CCD'
_diffrn_measurement_method 'area detector'
_diffrn_orient_matrix_UB_11 0.00000
_diffrn_orient_matrix_UB_12 0.00000
_diffrn_orient_matrix_UB_13 0.00000
_diffrn_orient_matrix_UB_21 0.00000
_diffrn_orient_matrix_UB_22 0.00000
_diffrn_orient_matrix_UB_23 0.00000
_diffrn_orient_matrix_UB_31 0.00000
_diffrn_orient_matrix_UB_32 0.00000
_diffrn_orient_matrix_UB_33 0.00000
_diffrn_radiation_detector CCD
_diffrn_radiation_monochromator graphite
_diffrn_radiation_source 'X-ray tube'
_diffrn_radiation_type 'Mo K\a'
_diffrn_radiation_wavelength 0.7107
_diffrn_reflns_av_R_equivalents 0.05719
_diffrn_reflns_av_sigmaI/netI 0.080
_diffrn_reflns_limit_h_max 23
_diffrn_reflns_limit_h_min -19
_diffrn_reflns_limit_k_max 13
_diffrn_reflns_limit_k_min -11
_diffrn_reflns_limit_l_max 21
_diffrn_reflns_limit_l_min -24
_diffrn_reflns_number 24477
_diffrn_reflns_reduction_process 'Lp corrections applied'
_diffrn_reflns_theta_max 30.04
_diffrn_reflns_theta_min 2.09
_diffrn_standards_decay_% 0.00
_diffrn_standards_interval_count 0
_diffrn_standards_number 0
_exptl_absorpt_coefficient_mu 0.842
_exptl_absorpt_correction_T_max 1.000
_exptl_absorpt_correction_T_min 0.837
_exptl_absorpt_correction_type analytical
_exptl_crystal_colour orange
_exptl_crystal_density_diffrn 1.584
_exptl_crystal_density_meas ?
_exptl_crystal_description chip
_exptl_crystal_F_000 1312.00
_exptl_crystal_size_max 0.20
_exptl_crystal_size_mid 0.10
_exptl_crystal_size_min 0.07
_refine_diff_density_max 1.74
_refine_diff_density_min -1.36
_refine_ls_extinction_method none
_refine_ls_goodness_of_fit_all 1.365
_refine_ls_goodness_of_fit_ref 1.365
_refine_ls_hydrogen_treatment noref
_refine_ls_matrix_type full
_refine_ls_number_constraints 0
_refine_ls_number_parameters 352
_refine_ls_number_reflns 6934
_refine_ls_number_restraints 0
_refine_ls_R_factor_all 0.0773
_refine_ls_R_factor_gt 0.0773
_refine_ls_shift/su_max 0.0010
_refine_ls_shift/su_mean 0.0010
_refine_ls_structure_factor_coef Fsqd
_refine_ls_weighting_details 'w = 1/[\s^2^(Fo)]'
_refine_ls_weighting_scheme sigma
_refine_ls_wR_factor_all 0.0675
_refine_ls_wR_factor_ref 0.0675
_reflns_number_gt 6934
_reflns_number_total 6934
_reflns_threshold_expression I>0.00\s(I)
_cod_data_source_file b004786o.txt
_cod_data_source_block mf369/FN98-74
_cod_original_cell_volume 2695.9(4)
_cod_original_sg_symbol_H-M 'P 21/n     '
_cod_original_formula_sum 'C32 H30 N2 O2 P2 Pd '
_cod_database_code 7051014

loop_
_symmetry_equiv_pos_as_xyz
'   +x,   +y,   +z'
1/2-x,1/2+y,1/2-z
'   -x,   -y,   -z'
1/2+x,1/2-y,1/2+z

loop_
_atom_site_label
_atom_site_fract_x
_atom_site_fract_y
_atom_site_fract_z
_atom_site_U_iso_or_equiv
_atom_site_occupancy
_atom_site_refinement_flags
_atom_site_adp_type
_atom_site_calc_flag
_atom_site_calc_attached_atom
Pd(1) 0.43829(2) 0.58092(3) 0.18491(2) 0.01345(6) 1.000 . Uani d ?
P(1) 0.35083(6) 0.70009(9) 0.06828(6) 0.0150(3) 1.000 . Uani d ?
P(2) 0.37896(6) 0.36597(9) 0.15759(6) 0.0151(3) 1.000 . Uani d ?
O(1) 0.5190(2) 0.9842(2) 0.17982(15) 0.0233(7) 1.000 . Uani d ?
O(2) 0.5603(2) 0.3011(2) 0.38041(15) 0.0216(7) 1.000 . Uani d ?
N(1) 0.5016(2) 0.7676(3) 0.2161(2) 0.0149(8) 1.000 . Uani d ?
N(2) 0.5154(2) 0.4885(3) 0.2977(2) 0.0149(8) 1.000 . Uani d ?
C(1) 0.3897(2) 0.8661(4) 0.0934(2) 0.0203(10) 1.000 . Uani d ?
C(2) 0.4674(2) 0.8696(3) 0.1616(2) 0.0177(10) 1.000 . Uani d ?
C(3) 0.5908(3) 0.8004(4) 0.2673(2) 0.0249(11) 1.000 . Uani d ?
C(4) 0.5909(3) 0.9564(4) 0.2589(2) 0.0258(11) 1.000 . Uani d ?
C(5) 0.3505(2) 0.6583(3) -0.0326(2) 0.0159(10) 1.000 . Uani d ?
C(6) 0.3924(2) 0.5461(3) -0.0436(2) 0.0207(10) 1.000 . Uani d ?
C(7) 0.3947(3) 0.5205(4) -0.1210(3) 0.0273(12) 1.000 . Uani d ?
C(8) 0.3547(3) 0.6088(4) -0.1874(2) 0.0283(12) 1.000 . Uani d ?
C(9) 0.3135(3) 0.7248(4) -0.1766(2) 0.0288(12) 1.000 . Uani d ?
C(10) 0.3105(3) 0.7489(4) -0.0997(2) 0.0243(11) 1.000 . Uani d ?
C(11) 0.2379(2) 0.6991(4) 0.0464(2) 0.0164(10) 1.000 . Uani d ?
C(12) 0.1800(2) 0.6092(3) -0.0110(2) 0.0199(11) 1.000 . Uani d ?
C(13) 0.0962(2) 0.6019(4) -0.0207(2) 0.0229(11) 1.000 . Uani d ?
C(14) 0.0694(3) 0.6874(4) 0.0276(3) 0.0303(12) 1.000 . Uani d ?
C(15) 0.1258(3) 0.7764(4) 0.0840(2) 0.0266(12) 1.000 . Uani d ?
C(16) 0.2103(3) 0.7843(4) 0.0937(2) 0.0222(11) 1.000 . Uani d ?
C(17) 0.4531(2) 0.2714(3) 0.2412(2) 0.0182(10) 1.000 . Uani d ?
C(18) 0.5072(2) 0.3526(4) 0.3026(2) 0.0165(10) 1.000 . Uani d ?
C(19) 0.5800(3) 0.5383(4) 0.3765(2) 0.0251(11) 1.000 . Uani d ?
C(20) 0.5907(2) 0.4200(4) 0.4358(2) 0.0254(10) 1.000 . Uani d ?
C(21) 0.3635(2) 0.2815(3) 0.0604(2) 0.0166(10) 1.000 . Uani d ?
C(22) 0.4341(2) 0.2240(3) 0.0528(2) 0.0195(10) 1.000 . Uani d ?
C(23) 0.4245(3) 0.1632(4) -0.0217(3) 0.0276(12) 1.000 . Uani d ?
C(24) 0.3451(3) 0.1579(4) -0.0886(3) 0.0325(13) 1.000 . Uani d ?
C(25) 0.2739(3) 0.2162(4) -0.0822(2) 0.0307(12) 1.000 . Uani d ?
C(26) 0.2845(3) 0.2766(4) -0.0072(2) 0.0207(11) 1.000 . Uani d ?
C(27) 0.2753(2) 0.3460(4) 0.1611(2) 0.0167(10) 1.000 . Uani d ?
C(28) 0.2376(3) 0.4566(4) 0.1828(2) 0.0221(11) 1.000 . Uani d ?
C(29) 0.1625(3) 0.4381(4) 0.1916(2) 0.0311(13) 1.000 . Uani d ?
C(30) 0.1234(3) 0.3105(5) 0.1783(2) 0.0317(13) 1.000 . Uani d ?
C(31) 0.1612(3) 0.2004(4) 0.1562(2) 0.0296(12) 1.000 . Uani d ?
C(32) 0.2360(3) 0.2174(4) 0.1480(2) 0.0214(11) 1.000 . Uani d ?
H(1) 0.3595 0.9477 0.0625 0.024 1.000 . Uiso c ?
H(2) 0.6083 0.7726 0.3256 0.030 1.000 . Uiso c ?
H(3) 0.6283 0.7569 0.2456 0.030 1.000 . Uiso c ?
H(4) 0.6444 0.9880 0.2582 0.031 1.000 . Uiso c ?
H(5) 0.5833 1.0010 0.3050 0.031 1.000 . Uiso c ?
H(6) 0.4211 0.4827 0.0031 0.025 1.000 . Uiso c ?
H(7) 0.4248 0.4397 -0.1277 0.033 1.000 . Uiso c ?
H(8) 0.3552 0.5900 -0.2417 0.034 1.000 . Uiso c ?
H(9) 0.2866 0.7897 -0.2228 0.035 1.000 . Uiso c ?
H(10) 0.2803 0.8295 -0.0929 0.029 1.000 . Uiso c ?
H(11) 0.1987 0.5504 -0.0451 0.024 1.000 . Uiso c ?
H(12) 0.0559 0.5376 -0.0609 0.027 1.000 . Uiso c ?
H(13) 0.0102 0.6831 0.0209 0.036 1.000 . Uiso c ?
H(14) 0.1069 0.8351 0.1179 0.032 1.000 . Uiso c ?
H(15) 0.2501 0.8495 0.1335 0.027 1.000 . Uiso c ?
H(16) 0.4551 0.1710 0.2432 0.022 1.000 . Uiso c ?
H(17) 0.6337 0.5576 0.3724 0.030 1.000 . Uiso c ?
H(18) 0.5606 0.6212 0.3946 0.030 1.000 . Uiso c ?
H(19) 0.5559 0.4343 0.4668 0.030 1.000 . Uiso c ?
H(20) 0.6508 0.4088 0.4754 0.030 1.000 . Uiso c ?
H(21) 0.4906 0.2266 0.1004 0.023 1.000 . Uiso c ?
H(22) 0.4742 0.1241 -0.0268 0.033 1.000 . Uiso c ?
H(23) 0.3383 0.1135 -0.1408 0.039 1.000 . Uiso c ?
H(24) 0.2175 0.2142 -0.1299 0.037 1.000 . Uiso c ?
H(25) 0.2348 0.3164 -0.0023 0.025 1.000 . Uiso c ?
H(26) 0.2643 0.5475 0.1917 0.027 1.000 . Uiso c ?
H(27) 0.1366 0.5159 0.2075 0.037 1.000 . Uiso c ?
H(28) 0.0700 0.2978 0.1842 0.038 1.000 . Uiso c ?
H(29) 0.1340 0.1099 0.1466 0.036 1.000 . Uiso c ?
H(30) 0.2620 0.1391 0.1328 0.026 1.000 . Uiso c ?

loop_
_atom_site_aniso_label
_atom_site_aniso_U_11
_atom_site_aniso_U_22
_atom_site_aniso_U_33
_atom_site_aniso_U_12
_atom_site_aniso_U_13
_atom_site_aniso_U_23
Pd(1) 0.01226(14) 0.01781(12) 0.01010(12) -0.00045(14) 0.00460(11) 0.00011(13)
P(1) 0.0130(6) 0.0200(5) 0.0116(5) 0.0005(4) 0.0049(5) 0.0019(4)
P(2) 0.0149(6) 0.0179(4) 0.0124(5) -0.0010(4) 0.0057(5) -0.0008(4)
O(1) 0.025(2) 0.0202(13) 0.0182(15) -0.0058(12) 0.0023(13) -0.0002(11)
O(2) 0.024(2) 0.0221(13) 0.0128(14) 0.0019(12) 0.0028(13) 0.0052(11)
N(1) 0.013(2) 0.0187(15) 0.0098(15) -0.0046(13) 0.0021(14) -0.0023(12)
N(2) 0.015(2) 0.0137(14) 0.011(2) -0.0018(13) 0.0006(15) 0.0025(12)
C(1) 0.020(2) 0.022(2) 0.020(2) 0.001(2) 0.009(2) 0.004(2)
C(2) 0.019(2) 0.018(2) 0.018(2) -0.002(2) 0.011(2) -0.004(2)
C(3) 0.018(2) 0.033(2) 0.019(2) -0.007(2) 0.004(2) 0.001(2)
C(4) 0.023(3) 0.033(2) 0.017(2) -0.005(2) 0.005(2) -0.002(2)
C(5) 0.012(2) 0.024(2) 0.016(2) -0.0001(15) 0.009(2) 0.0033(15)
C(6) 0.022(2) 0.024(2) 0.018(2) -0.002(2) 0.010(2) 0.004(2)
C(7) 0.033(3) 0.031(2) 0.030(3) -0.001(2) 0.024(2) -0.005(2)
C(8) 0.022(2) 0.052(3) 0.014(2) -0.007(2) 0.011(2) -0.004(2)
C(9) 0.022(3) 0.049(3) 0.012(2) 0.001(2) 0.004(2) 0.011(2)
C(10) 0.019(2) 0.036(2) 0.018(2) 0.007(2) 0.009(2) 0.005(2)
C(11) 0.014(2) 0.026(2) 0.012(2) 0.000(2) 0.007(2) 0.004(2)
C(12) 0.022(2) 0.024(2) 0.018(2) 0.002(2) 0.012(2) 0.003(2)
C(13) 0.015(2) 0.029(2) 0.020(2) -0.006(2) 0.004(2) 0.002(2)
C(14) 0.017(2) 0.046(3) 0.033(3) 0.004(2) 0.015(2) 0.015(2)
C(15) 0.026(3) 0.036(2) 0.025(2) 0.010(2) 0.017(2) 0.005(2)
C(16) 0.018(2) 0.032(2) 0.018(2) 0.002(2) 0.008(2) 0.002(2)
C(17) 0.016(2) 0.013(2) 0.023(2) -0.0002(15) 0.007(2) 0.001(2)
C(18) 0.014(2) 0.024(2) 0.013(2) 0.004(2) 0.008(2) 0.005(2)
C(19) 0.028(3) 0.026(2) 0.012(2) -0.001(2) 0.000(2) 0.001(2)
C(20) 0.024(2) 0.032(2) 0.014(2) 0.001(2) 0.002(2) 0.000(2)
C(21) 0.022(2) 0.015(2) 0.017(2) -0.0022(15) 0.013(2) 0.0007(15)
C(22) 0.022(2) 0.016(2) 0.024(2) -0.002(2) 0.014(2) 0.004(2)
C(23) 0.040(3) 0.027(2) 0.030(3) 0.002(2) 0.029(2) 0.003(2)
C(24) 0.052(3) 0.031(2) 0.025(3) -0.008(2) 0.026(3) -0.006(2)
C(25) 0.033(3) 0.041(2) 0.014(2) -0.011(2) 0.007(2) -0.002(2)
C(26) 0.025(2) 0.024(2) 0.017(2) 0.000(2) 0.013(2) -0.004(2)
C(27) 0.018(2) 0.027(2) 0.007(2) 0.000(2) 0.006(2) 0.0031(15)
C(28) 0.024(2) 0.030(2) 0.016(2) 0.001(2) 0.012(2) 0.001(2)
C(29) 0.025(3) 0.051(3) 0.023(2) 0.011(2) 0.016(2) 0.008(2)
C(30) 0.018(3) 0.060(3) 0.021(2) 0.000(2) 0.012(2) 0.009(2)
C(31) 0.024(3) 0.041(2) 0.018(2) -0.014(2) 0.004(2) 0.003(2)
C(32) 0.024(2) 0.026(2) 0.017(2) -0.007(2) 0.011(2) -0.001(2)

loop_
_atom_type_symbol
_atom_type_oxidation_number
_atom_type_number_in_cell
_atom_type_scat_dispersion_real
_atom_type_scat_dispersion_imag
_atom_type_scat_source
C 0 128 0.002 0.002
;International Tables for Crystallography
(1992, Vol. C, Tables 4.2.6.8 and 6.1.1.1)
;
H 0 120 0.000 0.000
;International Tables for Crystallography
(1992, Vol. C, Table 6.1.1.2)
;
N 0 8 0.004 0.003
;International Tables for Crystallography
(1992, Vol. C, Tables 4.2.6.8 and 6.1.1.1)
;
O 0 8 0.008 0.006
;International Tables for Crystallography
(1992, Vol. C, Tables 4.2.6.8 and 6.1.1.1)
;
P 0 8 0.090 0.095
;International Tables for Crystallography
(1992, Vol. C, Tables 4.2.6.8 and 6.1.1.1)
;
Pd 0 4 -1.177 1.007
;International Tables for Crystallography
(1992, Vol. C, Tables 4.2.6.8 and 6.1.1.1)
;

loop_
_geom_angle_atom_site_label_1
_geom_angle_atom_site_label_2
_geom_angle_atom_site_label_3
_geom_angle
_geom_angle_site_symmetry_1
_geom_angle_site_symmetry_2
_geom_angle_site_symmetry_3
_geom_angle_publ_flag
P(1) Pd(1) P(2) 102.16(4) . . . yes
P(1) Pd(1) N(1) 82.20(8) . . . yes
P(1) Pd(1) N(2) 174.17(8) . . . yes
P(2) Pd(1) N(1) 175.18(9) . . . yes
P(2) Pd(1) N(2) 81.42(8) . . . yes
N(1) Pd(1) N(2) 94.40(11) . . . yes
Pd(1) P(1) C(1) 102.03(13) . . . yes
Pd(1) P(1) C(5) 119.46(12) . . . yes
Pd(1) P(1) C(11) 115.15(11) . . . yes
C(1) P(1) C(5) 107.3(2) . . . yes
C(1) P(1) C(11) 108.8(2) . . . yes
C(5) P(1) C(11) 103.6(2) . . . yes
Pd(1) P(2) C(17) 101.74(12) . . . yes
Pd(1) P(2) C(21) 119.00(11) . . . yes
Pd(1) P(2) C(27) 116.52(12) . . . yes
C(17) P(2) C(21) 108.6(2) . . . yes
C(17) P(2) C(27) 106.9(2) . . . yes
C(21) P(2) C(27) 103.5(2) . . . yes
C(2) O(1) C(4) 106.1(3) . . . yes
C(18) O(2) C(20) 105.9(3) . . . yes
Pd(1) N(1) C(2) 116.2(2) . . . yes
Pd(1) N(1) C(3) 131.2(2) . . . yes
C(2) N(1) C(3) 108.2(3) . . . yes
Pd(1) N(2) C(18) 116.8(3) . . . yes
Pd(1) N(2) C(19) 134.0(2) . . . yes
C(18) N(2) C(19) 109.2(3) . . . yes
P(1) C(1) C(2) 112.1(3) . . . yes
P(1) C(1) H(1) 124.0 . . . no
C(2) C(1) H(1) 124.0 . . . no
O(1) C(2) N(1) 113.1(3) . . . yes
O(1) C(2) C(1) 121.3(3) . . . yes
N(1) C(2) C(1) 125.6(3) . . . yes
N(1) C(3) C(4) 101.8(3) . . . yes
N(1) C(3) H(2) 111.4 . . . no
N(1) C(3) H(3) 111.4 . . . no
C(4) C(3) H(2) 111.4 . . . no
C(4) C(3) H(3) 111.4 . . . no
H(2) C(3) H(3) 109.5 . . . no
O(1) C(4) C(3) 104.1(3) . . . yes
O(1) C(4) H(4) 110.8 . . . no
O(1) C(4) H(5) 110.8 . . . no
C(3) C(4) H(4) 110.8 . . . no
C(3) C(4) H(5) 110.8 . . . no
H(4) C(4) H(5) 109.5 . . . no
P(1) C(5) C(6) 122.3(3) . . . yes
P(1) C(5) C(10) 118.7(3) . . . yes
C(6) C(5) C(10) 118.8(3) . . . yes
C(5) C(6) C(7) 121.0(3) . . . yes
C(5) C(6) H(6) 119.5 . . . no
C(7) C(6) H(6) 119.5 . . . no
C(6) C(7) C(8) 120.3(3) . . . yes
C(6) C(7) H(7) 119.9 . . . no
C(8) C(7) H(7) 119.9 . . . no
C(7) C(8) C(9) 119.3(3) . . . yes
C(7) C(8) H(8) 120.3 . . . no
C(9) C(8) H(8) 120.3 . . . no
C(8) C(9) C(10) 120.1(4) . . . yes
C(8) C(9) H(9) 119.9 . . . no
C(10) C(9) H(9) 119.9 . . . no
C(5) C(10) C(9) 120.4(3) . . . yes
C(5) C(10) H(10) 119.8 . . . no
C(9) C(10) H(10) 119.8 . . . no
P(1) C(11) C(12) 122.0(3) . . . yes
P(1) C(11) C(16) 118.5(3) . . . yes
C(12) C(11) C(16) 119.2(3) . . . yes
C(11) C(12) C(13) 120.7(3) . . . yes
C(11) C(12) H(11) 119.7 . . . no
C(13) C(12) H(11) 119.7 . . . no
C(12) C(13) C(14) 119.6(3) . . . yes
C(12) C(13) H(12) 120.2 . . . no
C(14) C(13) H(12) 120.2 . . . no
C(13) C(14) C(15) 120.1(4) . . . yes
C(13) C(14) H(13) 120.0 . . . no
C(15) C(14) H(13) 120.0 . . . no
C(14) C(15) C(16) 120.5(3) . . . yes
C(14) C(15) H(14) 119.8 . . . no
C(16) C(15) H(14) 119.8 . . . no
C(11) C(16) C(15) 119.9(4) . . . yes
C(11) C(16) H(15) 120.0 . . . no
C(15) C(16) H(15) 120.0 . . . no
P(2) C(17) C(18) 112.1(3) . . . yes
P(2) C(17) H(16) 123.9 . . . no
C(18) C(17) H(16) 123.9 . . . no
O(2) C(18) N(2) 112.4(3) . . . yes
O(2) C(18) C(17) 121.7(3) . . . yes
N(2) C(18) C(17) 125.9(4) . . . yes
N(2) C(19) C(20) 103.1(3) . . . yes
N(2) C(19) H(17) 111.1 . . . no
N(2) C(19) H(18) 111.1 . . . no
C(20) C(19) H(17) 111.1 . . . no
C(20) C(19) H(18) 111.1 . . . no
H(17) C(19) H(18) 109.5 . . . no
O(2) C(20) C(19) 103.7(3) . . . yes
O(2) C(20) H(19) 110.9 . . . no
O(2) C(20) H(20) 110.9 . . . no
C(19) C(20) H(19) 110.9 . . . no
C(19) C(20) H(20) 110.9 . . . no
H(19) C(20) H(20) 109.5 . . . no
P(2) C(21) C(22) 119.3(3) . . . yes
P(2) C(21) C(26) 121.7(3) . . . yes
C(22) C(21) C(26) 119.0(3) . . . yes
C(21) C(22) C(23) 120.3(4) . . . yes
C(21) C(22) H(21) 119.8 . . . no
C(23) C(22) H(21) 119.8 . . . no
C(22) C(23) C(24) 120.2(4) . . . yes
C(22) C(23) H(22) 119.9 . . . no
C(24) C(23) H(22) 119.9 . . . no
C(23) C(24) C(25) 120.1(4) . . . yes
C(23) C(24) H(23) 120.0 . . . no
C(25) C(24) H(23) 120.0 . . . no
C(24) C(25) C(26) 119.1(4) . . . yes
C(24) C(25) H(24) 120.5 . . . no
C(26) C(25) H(24) 120.5 . . . no
C(21) C(26) C(25) 121.3(4) . . . yes
C(21) C(26) H(25) 119.3 . . . no
C(25) C(26) H(25) 119.3 . . . no
P(2) C(27) C(28) 120.4(3) . . . yes
P(2) C(27) C(32) 120.2(3) . . . yes
C(28) C(27) C(32) 119.2(3) . . . yes
C(27) C(28) C(29) 120.0(4) . . . yes
C(27) C(28) H(26) 120.0 . . . no
C(29) C(28) H(26) 120.0 . . . no
C(28) C(29) C(30) 120.7(4) . . . yes
C(28) C(29) H(27) 119.7 . . . no
C(30) C(29) H(27) 119.7 . . . no
C(29) C(30) C(31) 119.0(4) . . . yes
C(29) C(30) H(28) 120.5 . . . no
C(31) C(30) H(28) 120.5 . . . no
C(30) C(31) C(32) 120.8(4) . . . yes
C(30) C(31) H(29) 119.6 . . . no
C(32) C(31) H(29) 119.6 . . . no
C(27) C(32) C(31) 120.2(3) . . . yes
C(27) C(32) H(30) 119.9 . . . no
C(31) C(32) H(30) 119.9 . . . no

loop_
_geom_bond_atom_site_label_1
_geom_bond_atom_site_label_2
_geom_bond_distance
_geom_bond_site_symmetry_1
_geom_bond_site_symmetry_2
_geom_bond_publ_flag
Pd(1) P(1) 2.2860(10) . . yes
Pd(1) P(2) 2.2929(9) . . yes
Pd(1) N(1) 2.074(3) . . yes
Pd(1) N(2) 2.073(3) . . yes
P(1) C(1) 1.737(4) . . yes
P(1) C(5) 1.827(3) . . yes
P(1) C(11) 1.822(4) . . yes
P(2) C(17) 1.750(4) . . yes
P(2) C(21) 1.819(3) . . yes
P(2) C(27) 1.831(4) . . yes
O(1) C(2) 1.380(4) . . yes
O(1) C(4) 1.446(4) . . yes
O(2) C(18) 1.382(4) . . yes
O(2) C(20) 1.464(4) . . yes
N(1) C(2) 1.335(4) . . yes
N(1) C(3) 1.451(5) . . yes
N(2) C(18) 1.339(4) . . yes
N(2) C(19) 1.448(4) . . yes
C(1) C(2) 1.370(5) . . yes
C(1) H(1) 0.98 . . no
C(3) C(4) 1.529(5) . . yes
C(3) H(2) 0.98 . . no
C(3) H(3) 0.98 . . no
C(4) H(4) 0.98 . . no
C(4) H(5) 0.98 . . no
C(5) C(6) 1.371(4) . . yes
C(5) C(10) 1.402(5) . . yes
C(6) C(7) 1.408(5) . . yes
C(6) H(6) 0.98 . . no
C(7) C(8) 1.380(5) . . yes
C(7) H(7) 0.98 . . no
C(8) C(9) 1.392(5) . . yes
C(8) H(8) 0.98 . . no
C(9) C(10) 1.402(5) . . yes
C(9) H(9) 0.98 . . no
C(10) H(10) 0.98 . . no
C(11) C(12) 1.390(5) . . yes
C(11) C(16) 1.400(5) . . yes
C(12) C(13) 1.388(5) . . yes
C(12) H(11) 0.98 . . no
C(13) C(14) 1.406(5) . . yes
C(13) H(12) 0.98 . . no
C(14) C(15) 1.367(6) . . yes
C(14) H(13) 0.98 . . no
C(15) C(16) 1.398(5) . . yes
C(15) H(14) 0.98 . . no
C(16) H(15) 0.98 . . no
C(17) C(18) 1.347(5) . . yes
C(17) H(16) 0.98 . . no
C(19) C(20) 1.516(5) . . yes
C(19) H(17) 0.98 . . no
C(19) H(18) 0.98 . . no
C(20) H(19) 0.98 . . no
C(20) H(20) 0.98 . . no
C(21) C(22) 1.401(5) . . yes
C(21) C(26) 1.380(5) . . yes
C(22) C(23) 1.389(5) . . yes
C(22) H(21) 0.98 . . no
C(23) C(24) 1.378(6) . . yes
C(23) H(22) 0.98 . . no
C(24) C(25) 1.405(6) . . yes
C(24) H(23) 0.98 . . no
C(25) C(26) 1.389(5) . . yes
C(25) H(24) 0.98 . . no
C(26) H(25) 0.98 . . no
C(27) C(28) 1.396(5) . . yes
C(27) C(32) 1.398(4) . . yes
C(28) C(29) 1.385(5) . . yes
C(28) H(26) 0.98 . . no
C(29) C(30) 1.388(5) . . yes
C(29) H(27) 0.98 . . no
C(30) C(31) 1.396(5) . . yes
C(30) H(28) 0.98 . . no
C(31) C(32) 1.372(5) . . yes
C(31) H(29) 0.98 . . no
C(32) H(30) 0.98 . . no

loop_
_geom_contact_atom_site_label_1
_geom_contact_atom_site_label_2
_geom_contact_distance
_geom_contact_site_symmetry_1
_geom_contact_site_symmetry_2
_geom_contact_publ_flag
O(1) C(22) 3.138(4) . 1_565 no
O(1) C(17) 3.373(4) . 1_565 no
O(2) C(25) 3.466(5) . 4 no
O(2) C(14) 3.467(5) . 2_545 no
O(2) C(15) 3.542(5) . 2_545 no
N(1) C(30) 3.433(5) . 2 no
C(3) C(10) 3.545(6) . 4_565 no
C(3) C(9) 3.553(6) . 4_565 no
C(6) C(6) 3.485(8) . 3_665 no
C(20) C(25) 3.573(6) . 4 no
C(28) C(31) 3.544(5) . 2 no
Pd(1) H(7) 2.9519 . 3_665 no
O(1) H(16) 2.6176 . 1_565 no
O(1) H(21) 2.6856 . 1_565 no
O(1) H(22) 2.9522 . 3_665 no
O(1) H(23) 2.9864 . 3_665 no
O(2) H(13) 2.7699 . 2_545 no
O(2) H(24) 2.8035 . 4 no
O(2) H(14) 2.9245 . 2_545 no
N(1) H(28) 2.5681 . 2 no
N(2) H(8) 2.9114 . 3_665 no
C(2) H(22) 2.9596 . 3_665 no
C(4) H(23) 2.9161 . 3_665 no
C(7) H(6) 2.9706 . 3_665 no
C(8) H(21) 2.9303 . 3_665 no
C(9) H(3) 2.9027 . 4_464 no
C(12) H(2) 2.8540 . 4_464 no
C(14) H(18) 2.9554 . 4_464 no
C(18) H(14) 2.8758 . 2_545 no
C(25) H(20) 2.9841 . 4_454 no
C(26) H(20) 2.8466 . 4_454 no
C(29) H(15) 2.9316 . 2_545 no
C(31) H(26) 2.8548 . 2_545 no
H(3) H(23) 2.5059 . 3_665 no
H(3) H(9) 2.5912 . 4_565 no
H(4) H(23) 2.4304 . 3_665 no
H(5) H(11) 2.5963 . 4_565 no
H(5) H(16) 2.6052 . 1_565 no
H(5) H(12) 2.6366 . 4_565 no
H(8) H(24) 2.4010 . 2_554 no
H(10) H(17) 2.5857 . 4_464 no
H(16) H(27) 2.5977 . 2_545 no
H(20) H(25) 2.5702 . 4 no
H(22) H(22) 2.6129 . 3_655 no
